data_2214011
loop_
_publ_author_name
'Jian Guo'
'Wei-Jun Liang'
'Wen-Dong Song'

_publ_section_title
<i>catena</i>-Poly[[aqua[(2,4-dichlorophenoxy)acetato]neodymium(III)]-di-\m-(2,4-dichlorophenoxy)acetato]
_journal_coeditor_code ZL2021
_journal_issue 6
_journal_name_full 'Acta Crystallographica Section E'
_journal_page_first m1595
_journal_page_last m1595
_journal_paper_doi 10.1107/S160053680702154X
_journal_volume 63
_journal_year 2007
_chemical_formula_iupac '[Nd (C8 H5 Cl2 O3)3 (H2 O)]'
_chemical_formula_moiety 'C24 H17 Cl6 Nd O10'
_chemical_formula_sum 'C24 H17 Cl6 Nd O10'
_chemical_formula_weight 822.32
_chemical_name_systematic
;
catena-Poly[[aqua[(2,4-dichlorophenoxy)acetato]neodymium(III)]-di-\m-\
(2,4-dichlorophenoxy)acetato]
;
_space_group_IT_number 14
_symmetry_cell_setting monoclinic
_symmetry_space_group_name_Hall '-P 2ybc'
_symmetry_space_group_name_H-M 'P 1 21/c 1'
_atom_sites_solution_hydrogens geom
_atom_sites_solution_primary direct
_atom_sites_solution_secondary difmap
_audit_creation_method SHELXL-97
_cell_angle_alpha 90.00
_cell_angle_beta 97.1440(10)
_cell_angle_gamma 90.00
_cell_formula_units_Z 4
_cell_length_a 10.1801(2)
_cell_length_b 35.4768(6)
_cell_length_c 8.1456(2)
_cell_measurement_reflns_used 8000
_cell_measurement_temperature 293(2)
_cell_measurement_theta_max 26.00
_cell_measurement_theta_min 1.66
_cell_volume 2919.01(10)
_computing_cell_refinement 'SAINT (Bruker, 2004)'
_computing_data_collection 'APEXII (Bruker, 2004)'
_computing_data_reduction SAINT
_computing_molecular_graphics 'SHELXTL (Bruker, 2004)'
_computing_publication_material SHELXTL
_computing_structure_refinement 'SHELXL97 (Sheldrick, 1997)'
_computing_structure_solution 'SHELXS97 (Sheldrick, 1997)'
_diffrn_ambient_temperature 293(2)
_diffrn_measured_fraction_theta_full 0.982
_diffrn_measured_fraction_theta_max 0.982
_diffrn_measurement_device_type 'Bruker APEXII area-detector'
_diffrn_measurement_method '\f and \w'
_diffrn_radiation_monochromator graphite
_diffrn_radiation_source 'fine-focus sealed tube'
_diffrn_radiation_type MoK\a
_diffrn_radiation_wavelength 0.71073
_diffrn_reflns_av_R_equivalents 0.0378
_diffrn_reflns_av_sigmaI/netI 0.0274
_diffrn_reflns_limit_h_max 12
_diffrn_reflns_limit_h_min -12
_diffrn_reflns_limit_k_max 43
_diffrn_reflns_limit_k_min -43
_diffrn_reflns_limit_l_max 8
_diffrn_reflns_limit_l_min -10
_diffrn_reflns_number 31522
_diffrn_reflns_theta_full 26.00
_diffrn_reflns_theta_max 26.00
_diffrn_reflns_theta_min 1.15
_diffrn_standards_number 0
_exptl_absorpt_coefficient_mu 2.382
_exptl_absorpt_correction_T_max 0.626
_exptl_absorpt_correction_T_min 0.566
_exptl_absorpt_correction_type multi-scan
_exptl_absorpt_process_details '(SADABS; Sheldrick, 1996)'
_exptl_crystal_colour purple
_exptl_crystal_density_diffrn 1.871
_exptl_crystal_density_method 'not measured'
_exptl_crystal_description platelet
_exptl_crystal_F_000 1612
_exptl_crystal_size_max 0.25
_exptl_crystal_size_mid 0.20
_exptl_crystal_size_min 0.20
_refine_diff_density_max 0.738
_refine_diff_density_min -1.538
_refine_ls_extinction_method none
_refine_ls_goodness_of_fit_ref 1.234
_refine_ls_hydrogen_treatment mixed
_refine_ls_matrix_type full
_refine_ls_number_parameters 370
_refine_ls_number_reflns 5617
_refine_ls_number_restraints 3
_refine_ls_restrained_S_all 1.234
_refine_ls_R_factor_all 0.0367
_refine_ls_R_factor_gt 0.0310
_refine_ls_shift/su_max 0.001
_refine_ls_shift/su_mean 0.000
_refine_ls_structure_factor_coef Fsqd
_refine_ls_weighting_details 'calc w=1/[\s^2^(Fo^2^)+(0.0401P)^2^+2.8846P] where P=(Fo^2^+2Fc^2^)/3'
_refine_ls_weighting_scheme calc
_refine_ls_wR_factor_gt 0.0774
_refine_ls_wR_factor_ref 0.0875
_reflns_number_gt 5062
_reflns_number_total 5617
_reflns_threshold_expression I>2\s(I)
_cod_data_source_file zl2021.cif
_cod_data_source_block I
_cod_depositor_comments
;
The following automatic conversions were performed:
'_geom_bond_publ_flag' value 'Y' changed to 'y' according to
'/home/saulius/struct/CIF-dictionaries/cif_core.dic' dictionary named
'cif_core.dic' version 2.4.1 from 2010-06-29 (9
times).

'_geom_angle_publ_flag' value 'Y' changed to 'y' according to
'/home/saulius/struct/CIF-dictionaries/cif_core.dic' dictionary named
'cif_core.dic' version 2.4.1 from 2010-06-29 (22 times).

Automatic conversion script
Id: cif_fix_enum 1527 2010-12-29 10:47:43Z saulius 

The following automatic conversions were performed:

'_geom_bond_publ_flag' value 'Y' changed to 'y' according to
/home/saulius/struct/CIF-dictionaries/cif_core.dic dictionary named
'cif_core.dic' version 2.4.1 from 2010-06-29 (9
times).

'_geom_angle_publ_flag' value 'Y' changed to 'y' according
to /home/saulius/struct/CIF-dictionaries/cif_core.dic dictionary
named 'cif_core.dic' version 2.4.1 from 2010-06-29 (22 times).

Automatic conversion script
Id: cif_fix_values 1715 2011-07-08 13:25:40Z adriana 
;
_cod_original_cell_volume 2919.00(10)
_cod_original_sg_symbol_H-M 'P 21/c'
_cod_database_code 2214011
_cod_database_fobs_code 2214011

loop_
_symmetry_equiv_pos_as_xyz
'x, y, z'
'-x, y+1/2, -z+1/2'
'-x, -y, -z'
'x, -y-1/2, z-1/2'

loop_
_atom_site_type_symbol
_atom_site_label
_atom_site_fract_x
_atom_site_fract_y
_atom_site_fract_z
_atom_site_U_iso_or_equiv
_atom_site_adp_type
_atom_site_calc_flag
_atom_site_refinement_flags
_atom_site_occupancy
C C1 0.2331(3) 0.23189(10) 0.4591(5) 0.0211(8) Uani d . 1
C C2 0.1116(4) 0.22703(12) 0.3335(5) 0.0310(9) Uani d . 1
H H2A 0.0752 0.2516 0.3022 0.037 Uiso calc R 1
H H2B 0.1370 0.2151 0.2350 0.037 Uiso calc R 1
C C3 0.0273(4) 0.16667(11) 0.3963(5) 0.0284(8) Uani d . 1
C C4 0.1374(4) 0.14754(13) 0.3584(6) 0.0456(12) Uani d . 1
H H4 0.2118 0.1609 0.3359 0.055 Uiso calc R 1
C C5 0.1378(5) 0.10843(14) 0.3535(8) 0.0592(15) Uani d . 1
H H5 0.2119 0.0957 0.3260 0.071 Uiso calc R 1
C C6 0.0302(5) 0.08870(13) 0.3888(8) 0.0546(13) Uani d . 1
C C7 -0.0803(4) 0.10688(13) 0.4312(7) 0.0470(12) Uani d . 1
H H7 -0.1530 0.0932 0.4570 0.056 Uiso calc R 1
C C8 -0.0809(4) 0.14578(12) 0.4346(5) 0.0337(9) Uani d . 1
C C9 0.7044(3) 0.22777(10) 0.9310(5) 0.0234(8) Uani d . 1
C C10 0.8244(4) 0.22184(12) 1.0600(5) 0.0300(9) Uani d . 1
H H10A 0.8602 0.2462 1.0970 0.036 Uiso calc R 1
H H10B 0.7969 0.2089 1.1550 0.036 Uiso calc R 1
C C11 0.9044(4) 0.16244(11) 0.9735(5) 0.0298(9) Uani d . 1
C C12 0.7919(4) 0.14320(13) 1.0026(6) 0.0422(11) Uani d . 1
H H12 0.7219 0.1563 1.0389 0.051 Uiso calc R 1
C C13 0.7817(5) 0.10486(15) 0.9785(7) 0.0569(14) Uani d . 1
H H13 0.7057 0.0923 1.0003 0.068 Uiso calc R 1
C C14 0.8829(6) 0.08520(14) 0.9227(8) 0.0597(15) Uani d . 1
C C15 0.9975(5) 0.10342(14) 0.8931(7) 0.0536(13) Uani d . 1
H H15 1.0669 0.0900 0.8569 0.064 Uiso calc R 1
C C16 1.0074(4) 0.14191(13) 0.9182(6) 0.0400(10) Uani d . 1
C C17 0.4793(3) 0.15799(11) 0.6587(5) 0.0292(9) Uani d . 1
C C18 0.5042(5) 0.11663(12) 0.6386(6) 0.0456(11) Uani d . 1
H H18A 0.5941 0.1105 0.6851 0.055 Uiso calc R 1
H H18B 0.4440 0.1021 0.6972 0.055 Uiso calc R 1
C C19 0.5380(4) 0.07433(12) 0.4211(6) 0.0426(11) Uani d . 1
C C20 0.6068(5) 0.04845(12) 0.5265(7) 0.0518(13) Uani d . 1
H H20 0.6182 0.0528 0.6399 0.062 Uiso calc R 1
C C21 0.6589(5) 0.01595(14) 0.4636(9) 0.0635(16) Uani d . 1
H H21 0.7055 -0.0012 0.5348 0.076 Uiso calc R 1
C C22 0.6413(6) 0.00947(13) 0.2979(9) 0.0632(16) Uani d . 1
C C23 0.5724(6) 0.03446(14) 0.1902(8) 0.0604(15) Uani d . 1
H H23 0.5605 0.0297 0.0770 0.072 Uiso calc R 1
C C24 0.5212(5) 0.06667(13) 0.2532(7) 0.0493(12) Uani d . 1
Cl Cl1 -0.21982(12) 0.16884(4) 0.4836(2) 0.0636(4) Uani d . 1
Cl Cl2 0.02712(19) 0.03967(4) 0.3748(3) 0.1027(7) Uani d . 1
Cl Cl3 1.15126(13) 0.16473(4) 0.8836(2) 0.0710(4) Uani d . 1
Cl Cl4 0.8703(2) 0.03676(4) 0.8933(3) 0.1017(7) Uani d . 1
Cl Cl5 0.43592(16) 0.09847(4) 0.11576(19) 0.0678(4) Uani d . 1
Cl Cl6 0.7043(2) -0.03135(4) 0.2194(3) 0.1014(7) Uani d . 1
Nd Nd1 0.469125(17) 0.237244(5) 0.69698(2) 0.01875(8) Uani d . 1
O O1 0.2348(2) 0.21996(8) 0.6017(3) 0.0319(6) Uani d . 1
O O2 0.3345(2) 0.24889(8) 0.4157(3) 0.0265(6) Uani d . 1
O O3 0.0130(2) 0.20488(7) 0.3960(4) 0.0309(6) Uani d . 1
O O4 0.6009(3) 0.24198(8) 0.9835(3) 0.0290(4) Uani d . 1
O O5 0.7074(2) 0.22086(8) 0.7852(3) 0.0290(4) Uani d . 1
O O6 0.9254(2) 0.20022(8) 0.9956(3) 0.0318(6) Uani d . 1
O O7 0.4680(3) 0.17038(8) 0.8010(4) 0.0334(6) Uani d . 1
O O8 0.4773(3) 0.17940(7) 0.5340(3) 0.0320(6) Uani d . 1
O O9 0.4849(3) 0.10728(8) 0.4683(4) 0.0457(8) Uani d . 1
O O1W 0.4630(4) 0.30741(9) 0.7056(4) 0.0515(9) Uani d D 1
H H1W 0.469(6) 0.3196(12) 0.790(3) 0.062 Uiso d D 1
H H2W 0.459(6) 0.3203(12) 0.623(3) 0.062 Uiso d D 1

loop_
_atom_site_aniso_label
_atom_site_aniso_U_11
_atom_site_aniso_U_22
_atom_site_aniso_U_33
_atom_site_aniso_U_12
_atom_site_aniso_U_13
_atom_site_aniso_U_23
C1 0.0169(16) 0.0262(18) 0.019(2) -0.0013(13) -0.0007(13) -0.0043(15)
C2 0.0232(18) 0.038(2) 0.030(2) -0.0101(15) -0.0027(16) 0.0029(18)
C3 0.0244(17) 0.036(2) 0.023(2) -0.0037(15) -0.0033(15) -0.0031(17)
C4 0.028(2) 0.047(3) 0.063(3) -0.0041(18) 0.007(2) -0.008(2)
C5 0.039(3) 0.050(3) 0.089(5) 0.009(2) 0.015(3) -0.014(3)
C6 0.052(3) 0.035(3) 0.076(4) 0.002(2) 0.005(3) -0.002(3)
C7 0.038(2) 0.043(3) 0.061(3) -0.0049(19) 0.012(2) 0.007(2)
C8 0.031(2) 0.039(2) 0.032(3) -0.0024(16) 0.0099(17) 0.0012(19)
C9 0.0224(17) 0.0220(17) 0.026(2) -0.0018(13) 0.0043(15) 0.0018(15)
C10 0.0260(18) 0.038(2) 0.024(2) 0.0082(16) -0.0042(15) -0.0044(17)
C11 0.0283(18) 0.038(2) 0.023(2) 0.0069(16) 0.0002(15) 0.0042(17)
C12 0.033(2) 0.048(3) 0.046(3) 0.0035(18) 0.0047(19) 0.005(2)
C13 0.047(3) 0.054(3) 0.069(4) -0.005(2) 0.005(2) 0.010(3)
C14 0.076(4) 0.035(3) 0.065(4) 0.003(2) -0.005(3) 0.002(2)
C15 0.059(3) 0.045(3) 0.059(4) 0.019(2) 0.013(3) -0.002(2)
C16 0.037(2) 0.046(3) 0.038(3) 0.0091(19) 0.0081(19) 0.007(2)
C17 0.0269(18) 0.0267(19) 0.034(3) 0.0001(14) 0.0028(16) 0.0013(18)
C18 0.064(3) 0.029(2) 0.044(3) 0.001(2) 0.006(2) 0.002(2)
C19 0.043(2) 0.030(2) 0.057(3) -0.0062(18) 0.013(2) -0.010(2)
C20 0.058(3) 0.030(2) 0.066(4) 0.001(2) 0.005(2) -0.002(2)
C21 0.059(3) 0.036(3) 0.096(5) 0.004(2) 0.010(3) -0.002(3)
C22 0.065(3) 0.030(3) 0.101(5) -0.002(2) 0.032(3) -0.016(3)
C23 0.076(4) 0.041(3) 0.068(4) -0.004(3) 0.025(3) -0.014(3)
C24 0.054(3) 0.034(2) 0.062(4) -0.005(2) 0.016(2) -0.004(2)
Cl1 0.0447(6) 0.0503(7) 0.1041(12) 0.0008(5) 0.0424(7) 0.0047(7)
Cl2 0.0892(12) 0.0357(8) 0.184(2) 0.0034(7) 0.0217(12) -0.0074(10)
Cl3 0.0502(7) 0.0626(8) 0.1090(13) 0.0091(6) 0.0447(8) 0.0078(8)
Cl4 0.1212(15) 0.0392(8) 0.1399(19) 0.0014(9) -0.0025(13) -0.0050(9)
Cl5 0.0964(11) 0.0528(8) 0.0534(9) 0.0074(7) 0.0063(7) -0.0100(7)
Cl6 0.1208(15) 0.0460(8) 0.1457(19) 0.0169(9) 0.0498(13) -0.0285(10)
Nd1 0.02001(11) 0.02489(12) 0.01098(13) -0.00004(7) 0.00042(7) 0.00037(7)
O1 0.0294(13) 0.0506(17) 0.0148(15) -0.0125(12) -0.0001(10) 0.0018(13)
O2 0.0164(11) 0.0347(13) 0.0280(16) -0.0028(10) 0.0016(10) -0.0024(12)
O3 0.0204(12) 0.0331(15) 0.0389(18) -0.0065(10) 0.0019(11) 0.0011(13)
O4 0.0265(9) 0.0502(12) 0.0100(10) 0.0078(8) 0.0011(7) -0.0052(9)
O5 0.0265(9) 0.0502(12) 0.0100(10) 0.0078(8) 0.0011(7) -0.0052(9)
O6 0.0221(12) 0.0384(15) 0.0341(17) 0.0068(11) 0.0009(11) -0.0033(13)
O7 0.0439(16) 0.0305(14) 0.0259(17) -0.0006(12) 0.0047(12) 0.0042(12)
O8 0.0422(15) 0.0278(14) 0.0263(16) 0.0043(11) 0.0051(12) -0.0006(12)
O9 0.0546(19) 0.0334(16) 0.048(2) 0.0087(14) 0.0006(15) -0.0100(15)
O1W 0.091(3) 0.0291(17) 0.035(2) 0.0007(16) 0.012(2) -0.0003(14)

loop_
_atom_type_symbol
_atom_type_description
_atom_type_scat_dispersion_real
_atom_type_scat_dispersion_imag
_atom_type_scat_source
C C 0.0033 0.0016 'International Tables Vol C Tables 4.2.6.8 and 6.1.1.4'
H H 0.0000 0.0000 'International Tables Vol C Tables 4.2.6.8 and 6.1.1.4'
O O 0.0106 0.0060 'International Tables Vol C Tables 4.2.6.8 and 6.1.1.4'
Nd Nd -0.1943 3.0179 'International Tables Vol C Tables 4.2.6.8 and 6.1.1.4'
Cl Cl 0.1484 0.1585 'International Tables Vol C Tables 4.2.6.8 and 6.1.1.4'

loop_
_geom_angle_atom_site_label_1
_geom_angle_atom_site_label_2
_geom_angle_atom_site_label_3
_geom_angle_site_symmetry_1
_geom_angle_site_symmetry_3
_geom_angle
_geom_angle_publ_flag
O1 C1 O2 . . 120.2(3) ?
O1 C1 C2 . . 120.8(3) ?
O2 C1 C2 . . 119.0(3) ?
O3 C2 C1 . . 112.1(3) ?
O3 C2 H2A . . 109.2 ?
C1 C2 H2A . . 109.2 ?
O3 C2 H2B . . 109.2 ?
C1 C2 H2B . . 109.2 ?
H2A C2 H2B . . 107.9 ?
O3 C3 C4 . . 125.4(4) ?
O3 C3 C8 . . 116.2(3) ?
C4 C3 C8 . . 118.4(4) ?
C3 C4 C5 . . 120.3(4) ?
C3 C4 H4 . . 119.9 ?
C5 C4 H4 . . 119.9 ?
C6 C5 C4 . . 120.2(4) ?
C6 C5 H5 . . 119.9 ?
C4 C5 H5 . . 119.9 ?
C5 C6 C7 . . 121.1(4) ?
C5 C6 Cl2 . . 120.5(4) ?
C7 C6 Cl2 . . 118.4(4) ?
C6 C7 C8 . . 118.6(4) ?
C6 C7 H7 . . 120.7 ?
C8 C7 H7 . . 120.7 ?
C7 C8 C3 . . 121.4(4) ?
C7 C8 Cl1 . . 119.0(3) ?
C3 C8 Cl1 . . 119.6(3) ?
O5 C9 O4 . . 121.6(3) ?
O5 C9 C10 . . 122.0(3) ?
O4 C9 C10 . . 116.3(3) ?
O6 C10 C9 . . 111.8(3) ?
O6 C10 H10A . . 109.3 ?
C9 C10 H10A . . 109.3 ?
O6 C10 H10B . . 109.3 ?
C9 C10 H10B . . 109.3 ?
H10A C10 H10B . . 107.9 ?
O6 C11 C12 . . 125.6(4) ?
O6 C11 C16 . . 116.3(4) ?
C12 C11 C16 . . 118.1(4) ?
C13 C12 C11 . . 120.9(4) ?
C13 C12 H12 . . 119.5 ?
C11 C12 H12 . . 119.5 ?
C14 C13 C12 . . 120.3(5) ?
C14 C13 H13 . . 119.8 ?
C12 C13 H13 . . 119.8 ?
C13 C14 C15 . . 120.4(5) ?
C13 C14 Cl4 . . 120.3(5) ?
C15 C14 Cl4 . . 119.2(4) ?
C14 C15 C16 . . 119.0(5) ?
C14 C15 H15 . . 120.5 ?
C16 C15 H15 . . 120.5 ?
C15 C16 C11 . . 121.3(4) ?
C15 C16 Cl3 . . 119.1(4) ?
C11 C16 Cl3 . . 119.6(3) ?
O7 C17 O8 . . 122.3(4) ?
O7 C17 C18 . . 118.6(4) ?
O8 C17 C18 . . 119.0(4) ?
O9 C18 C17 . . 109.3(4) ?
O9 C18 H18A . . 109.8 ?
C17 C18 H18A . . 109.8 ?
O9 C18 H18B . . 109.8 ?
C17 C18 H18B . . 109.8 ?
H18A C18 H18B . . 108.3 ?
O9 C19 C24 . . 116.3(4) ?
O9 C19 C20 . . 125.6(5) ?
C24 C19 C20 . . 118.2(4) ?
C19 C20 C21 . . 120.5(5) ?
C19 C20 H20 . . 119.8 ?
C21 C20 H20 . . 119.8 ?
C22 C21 C20 . . 119.7(5) ?
C22 C21 H21 . . 120.1 ?
C20 C21 H21 . . 120.1 ?
C21 C22 C23 . . 121.2(5) ?
C21 C22 Cl6 . . 119.8(5) ?
C23 C22 Cl6 . . 119.0(5) ?
C22 C23 C24 . . 118.8(6) ?
C22 C23 H23 . . 120.6 ?
C24 C23 H23 . . 120.6 ?
C23 C24 C19 . . 121.6(5) ?
C23 C24 Cl5 . . 118.5(5) ?
C19 C24 Cl5 . . 119.9(4) ?
O2 Nd1 O4 4_566 4_565 150.72(10) ?
O2 Nd1 O8 4_566 . 128.82(9) ?
O4 Nd1 O8 4_565 . 78.94(9) ?
O2 Nd1 O1W 4_566 . 76.03(11) ?
O4 Nd1 O1W 4_565 . 74.69(11) ?
O8 Nd1 O1W . . 148.70(10) y
O2 Nd1 O1 4_566 . 70.88(9) ?
O4 Nd1 O1 4_565 . 116.28(9) ?
O8 Nd1 O1 . . 73.80(9) y
O1W Nd1 O1 . . 103.20(11) y
O2 Nd1 O5 4_566 . 116.76(8) ?
O4 Nd1 O5 4_565 . 71.11(9) ?
O8 Nd1 O5 . . 82.21(9) y
O1W Nd1 O5 . . 104.47(11) y
O1 Nd1 O5 . . 152.33(10) y
O2 Nd1 O7 4_566 . 85.27(9) ?
O4 Nd1 O7 4_565 . 123.39(9) ?
O8 Nd1 O7 . . 52.82(9) y
O1W Nd1 O7 . . 158.46(10) y
O1 Nd1 O7 . . 80.13(9) y
O5 Nd1 O7 . . 74.37(9) y
O2 Nd1 O4 4_566 . 66.17(8) ?
O4 Nd1 O4 4_565 . 111.05(9) ?
O8 Nd1 O4 . . 120.11(9) y
O1W Nd1 O4 . . 85.44(10) y
O1 Nd1 O4 . . 132.52(9) y
O5 Nd1 O4 . . 51.21(8) y
O7 Nd1 O4 . . 77.18(9) y
O2 Nd1 O2 4_566 . 109.66(8) ?
O4 Nd1 O2 4_565 . 65.98(8) ?
O8 Nd1 O2 . . 72.55(9) y
O1W Nd1 O2 . . 81.43(10) y
O1 Nd1 O2 . . 51.24(8) y
O5 Nd1 O2 . . 133.31(8) y
O7 Nd1 O2 . . 115.44(9) y
O4 Nd1 O2 . . 166.86(9) y
C1 O1 Nd1 . . 96.3(2) y
C1 O2 Nd1 . 4_565 147.6(2) ?
C1 O2 Nd1 . . 92.1(2) ?
Nd1 O2 Nd1 4_565 . 113.70(9) ?
C3 O3 C2 . . 118.1(3) ?
C9 O4 Nd1 . 4_566 154.2(2) ?
C9 O4 Nd1 . . 91.6(2) ?
Nd1 O4 Nd1 4_566 . 113.52(10) ?
C9 O5 Nd1 . . 95.3(2) ?
C11 O6 C10 . . 117.8(3) ?
C17 O7 Nd1 . . 90.8(2) ?
C17 O8 Nd1 . . 93.8(2) ?
C19 O9 C18 . . 117.7(4) ?
Nd1 O1W H1W . . 124(3) ?
Nd1 O1W H2W . . 123(3) ?
H1W O1W H2W . . 113(3) ?

loop_
_geom_bond_atom_site_label_1
_geom_bond_atom_site_label_2
_geom_bond_site_symmetry_2
_geom_bond_distance
_geom_bond_publ_flag
C1 O1 . 1.235(5) ?
C1 O2 . 1.282(4) ?
C1 C2 . 1.514(5) ?
C2 O3 . 1.418(4) ?
C2 H2A . 0.9700 ?
C2 H2B . 0.9700 ?
C3 O3 . 1.364(5) ?
C3 C4 . 1.378(6) ?
C3 C8 . 1.394(5) ?
C4 C5 . 1.388(7) ?
C4 H4 . 0.9300 ?
C5 C6 . 1.361(7) ?
C5 H5 . 0.9300 ?
C6 C7 . 1.377(7) ?
C6 Cl2 . 1.743(5) ?
C7 C8 . 1.380(6) ?
C7 H7 . 0.9300 ?
C8 Cl1 . 1.724(4) ?
C9 O5 . 1.217(5) ?
C9 O4 . 1.288(4) ?
C9 C10 . 1.524(5) ?
C10 O6 . 1.434(4) ?
C10 H10A . 0.9700 ?
C10 H10B . 0.9700 ?
C11 O6 . 1.366(5) ?
C11 C12 . 1.379(6) ?
C11 C16 . 1.396(6) ?
C12 C13 . 1.376(7) ?
C12 H12 . 0.9300 ?
C13 C14 . 1.367(8) ?
C13 H13 . 0.9300 ?
C14 C15 . 1.381(8) ?
C14 Cl4 . 1.737(5) ?
C15 C16 . 1.382(7) ?
C15 H15 . 0.9300 ?
C16 Cl3 . 1.727(5) ?
C17 O7 . 1.258(5) ?
C17 O8 . 1.266(5) ?
C17 C18 . 1.501(6) ?
C18 O9 . 1.416(6) ?
C18 H18A . 0.9700 ?
C18 H18B . 0.9700 ?
C19 O9 . 1.363(5) ?
C19 C24 . 1.384(7) ?
C19 C20 . 1.386(7) ?
C20 C21 . 1.393(7) ?
C20 H20 . 0.9300 ?
C21 C22 . 1.359(9) ?
C21 H21 . 0.9300 ?
C22 C23 . 1.376(8) ?
C22 Cl6 . 1.738(5) ?
C23 C24 . 1.381(7) ?
C23 H23 . 0.9300 ?
C24 Cl5 . 1.743(6) ?
Nd1 O2 4_566 2.430(3) y
Nd1 O4 4_565 2.439(3) y
Nd1 O8 . 2.451(3) y
Nd1 O1W . 2.491(3) y
Nd1 O1 . 2.492(2) y
Nd1 O5 . 2.511(2) y
Nd1 O7 . 2.519(3) y
Nd1 O4 . 2.549(3) y
Nd1 O2 . 2.553(3) y
O2 Nd1 4_565 2.430(3) ?
O4 Nd1 4_566 2.439(3) ?
O1W H1W . 0.811(19) ?
O1W H2W . 0.807(19) ?

loop_
_geom_hbond_atom_site_label_D
_geom_hbond_atom_site_label_H
_geom_hbond_atom_site_label_A
_geom_hbond_site_symmetry_A
_geom_hbond_distance_DH
_geom_hbond_distance_HA
_geom_hbond_distance_DA
_geom_hbond_angle_DHA
O1W H1W O8 4_566 0.811(19) 1.98(3) 2.702(4) 148(4)
O1W H2W Cl5 4_566 0.807(19) 2.89(4) 3.422(4) 125(4)
O1W H2W O7 4_565 0.807(19) 2.66(2) 3.395(5) 152(4)

loop_
_geom_torsion_atom_site_label_1
_geom_torsion_atom_site_label_2
_geom_torsion_atom_site_label_3
_geom_torsion_atom_site_label_4
_geom_torsion_site_symmetry_1
_geom_torsion_site_symmetry_4
_geom_torsion
_geom_torsion_publ_flag
O1 C1 C2 O3 . . -5.7(5) ?
O2 C1 C2 O3 . . 174.8(3) ?
O3 C3 C4 C5 . . -176.3(5) ?
C8 C3 C4 C5 . . 2.1(7) ?
C3 C4 C5 C6 . . -1.1(9) ?
C4 C5 C6 C7 . . -0.5(9) ?
C4 C5 C6 Cl2 . . 177.4(5) ?
C5 C6 C7 C8 . . 1.1(9) ?
Cl2 C6 C7 C8 . . -176.9(4) ?
C6 C7 C8 C3 . . 0.0(8) ?
C6 C7 C8 Cl1 . . 178.8(4) ?
O3 C3 C8 C7 . . 176.9(4) ?
C4 C3 C8 C7 . . -1.6(7) ?
O3 C3 C8 Cl1 . . -1.8(5) ?
C4 C3 C8 Cl1 . . 179.7(3) ?
O5 C9 C10 O6 . . -12.6(5) ?
O4 C9 C10 O6 . . 170.1(3) ?
O6 C11 C12 C13 . . -179.0(4) ?
C16 C11 C12 C13 . . 0.3(7) ?
C11 C12 C13 C14 . . -1.0(8) ?
C12 C13 C14 C15 . . 1.3(9) ?
C12 C13 C14 Cl4 . . 179.7(4) ?
C13 C14 C15 C16 . . -1.0(8) ?
Cl4 C14 C15 C16 . . -179.4(4) ?
C14 C15 C16 C11 . . 0.4(8) ?
C14 C15 C16 Cl3 . . 179.3(4) ?
O6 C11 C16 C15 . . 179.3(4) ?
C12 C11 C16 C15 . . 0.0(7) ?
O6 C11 C16 Cl3 . . 0.5(5) ?
C12 C11 C16 Cl3 . . -178.9(3) ?
O7 C17 C18 O9 . . 167.3(3) ?
O8 C17 C18 O9 . . -16.3(5) ?
O9 C19 C20 C21 . . -178.8(4) ?
C24 C19 C20 C21 . . 0.9(7) ?
C19 C20 C21 C22 . . -0.5(8) ?
C20 C21 C22 C23 . . -0.1(8) ?
C20 C21 C22 Cl6 . . -179.2(4) ?
C21 C22 C23 C24 . . 0.3(8) ?
Cl6 C22 C23 C24 . . 179.3(4) ?
C22 C23 C24 C19 . . 0.2(8) ?
C22 C23 C24 Cl5 . . 179.2(4) ?
O9 C19 C24 C23 . . 178.9(4) ?
C20 C19 C24 C23 . . -0.8(7) ?
O9 C19 C24 Cl5 . . 0.0(6) ?
C20 C19 C24 Cl5 . . -179.7(4) ?
O2 C1 O1 Nd1 . . -3.9(4) ?
C2 C1 O1 Nd1 . . 176.7(3) ?
O2 Nd1 O1 C1 4_566 . 139.4(2) ?
O4 Nd1 O1 C1 4_565 . -9.7(3) ?
O8 Nd1 O1 C1 . . -78.2(2) ?
O1W Nd1 O1 C1 . . 69.5(2) ?
O5 Nd1 O1 C1 . . -109.2(3) ?
O7 Nd1 O1 C1 . . -132.2(2) ?
O4 Nd1 O1 C1 . . 165.5(2) ?
O2 Nd1 O1 C1 . . 2.1(2) ?
O1 C1 O2 Nd1 . 4_565 147.7(3) ?
C2 C1 O2 Nd1 . 4_565 -32.8(6) ?
O1 C1 O2 Nd1 . . 3.7(4) ?
C2 C1 O2 Nd1 . . -176.8(3) ?
O2 Nd1 O2 C1 4_566 . -44.94(17) ?
O4 Nd1 O2 C1 4_565 . 166.3(2) ?
O8 Nd1 O2 C1 . . 80.9(2) ?
O1W Nd1 O2 C1 . . -116.7(2) ?
O1 Nd1 O2 C1 . . -2.06(19) ?
O5 Nd1 O2 C1 . . 141.5(2) ?
O7 Nd1 O2 C1 . . 49.2(2) ?
O4 Nd1 O2 C1 . . -114.0(4) ?
O2 Nd1 O2 Nd1 4_566 4_565 155.20(14) ?
O4 Nd1 O2 Nd1 4_565 4_565 6.46(9) ?
O8 Nd1 O2 Nd1 . 4_565 -78.96(12) ?
O1W Nd1 O2 Nd1 . 4_565 83.44(13) ?
O1 Nd1 O2 Nd1 . 4_565 -161.91(17) ?
O5 Nd1 O2 Nd1 . 4_565 -18.41(18) ?
O7 Nd1 O2 Nd1 . 4_565 -110.62(11) ?
O4 Nd1 O2 Nd1 . 4_565 86.1(3) ?
C4 C3 O3 C2 . . 7.8(6) ?
C8 C3 O3 C2 . . -170.5(3) ?
C1 C2 O3 C3 . . -79.9(4) y
O5 C9 O4 Nd1 . 4_566 173.1(4) ?
C10 C9 O4 Nd1 . 4_566 -9.7(7) ?
O5 C9 O4 Nd1 . . 5.1(4) ?
C10 C9 O4 Nd1 . . -177.7(3) ?
O2 Nd1 O4 C9 4_566 . 167.9(2) ?
O4 Nd1 O4 C9 4_565 . -43.72(17) ?
O8 Nd1 O4 C9 . . 45.5(2) ?
O1W Nd1 O4 C9 . . -115.4(2) ?
O1 Nd1 O4 C9 . . 140.9(2) ?
O5 Nd1 O4 C9 . . -2.70(19) ?
O7 Nd1 O4 C9 . . 77.4(2) ?
O2 Nd1 O4 C9 . . -118.1(3) ?
O2 Nd1 O4 Nd1 4_566 4_566 -6.45(9) ?
O4 Nd1 O4 Nd1 4_565 4_566 141.95(15) ?
O8 Nd1 O4 Nd1 . 4_566 -128.87(11) ?
O1W Nd1 O4 Nd1 . 4_566 70.29(13) ?
O1 Nd1 O4 Nd1 . 4_566 -33.46(18) ?
O5 Nd1 O4 Nd1 . 4_566 -177.03(17) ?
O7 Nd1 O4 Nd1 . 4_566 -96.91(12) ?
O2 Nd1 O4 Nd1 . 4_566 67.6(4) ?
O4 C9 O5 Nd1 . . -5.2(4) ?
C10 C9 O5 Nd1 . . 177.7(3) ?
O2 Nd1 O5 C9 4_566 . -6.8(2) ?
O4 Nd1 O5 C9 4_565 . 142.5(2) ?
O8 Nd1 O5 C9 . . -136.6(2) ?
O1W Nd1 O5 C9 . . 74.6(2) ?
O1 Nd1 O5 C9 . . -106.7(3) ?
O7 Nd1 O5 C9 . . -83.1(2) ?
O4 Nd1 O5 C9 . . 2.9(2) ?
O2 Nd1 O5 C9 . . 166.5(2) ?
C12 C11 O6 C10 . . 2.3(6) ?
C16 C11 O6 C10 . . -177.0(4) ?
C9 C10 O6 C11 . . -73.9(4) y
O8 C17 O7 Nd1 . . -4.8(4) ?
C18 C17 O7 Nd1 . . 171.5(3) ?
O2 Nd1 O7 C17 4_566 . 151.1(2) ?
O4 Nd1 O7 C17 4_565 . -35.4(2) ?
O8 Nd1 O7 C17 . . 2.6(2) ?
O1W Nd1 O7 C17 . . -179.3(3) ?
O1 Nd1 O7 C17 . . 79.7(2) ?
O5 Nd1 O7 C17 . . -89.4(2) ?
O4 Nd1 O7 C17 . . -142.3(2) ?
O2 Nd1 O7 C17 . . 41.6(2) ?
O7 C17 O8 Nd1 . . 4.9(4) ?
C18 C17 O8 Nd1 . . -171.4(3) ?
O2 Nd1 O8 C17 4_566 . -44.6(2) ?
O4 Nd1 O8 C17 4_565 . 145.8(2) ?
O1W Nd1 O8 C17 . . 178.8(2) ?
O1 Nd1 O8 C17 . . -92.4(2) ?
O5 Nd1 O8 C17 . . 73.7(2) ?
O7 Nd1 O8 C17 . . -2.6(2) ?
O4 Nd1 O8 C17 . . 37.8(2) ?
O2 Nd1 O8 C17 . . -146.1(2) ?
C24 C19 O9 C18 . . -177.9(4) ?
C20 C19 O9 C18 . . 1.8(6) ?
C17 C18 O9 C19 . . 161.7(4) y
